data_1567360
loop_
_publ_author_name
'Meurer, Florian'
'Dolomanov, Oleg V.'
'Hennig, Christoph'
'Peyerimhoff, Norbert'
'Kleemiss, Florian'
'Puschmann, Horst'
'Bodensteiner, Michael'

_publ_section_title
;
 Refinement of anomalous dispersion correction parameters in
 single-crystal structure determinations
;
_journal_coeditor_code LT5050
_journal_issue 5
_journal_name_full IUCrJ
_journal_page_first
;
;
_journal_paper_doi 10.1107/S2052252522006844
_journal_volume 9
_journal_year 2022
_chemical_formula_moiety 'C6 Mo O6'
_chemical_formula_sum 'C6 Mo O6'
_chemical_formula_weight 263.995
_space_group_crystal_system orthorhombic
_space_group_IT_number 62
_space_group_name_Hall '-P 2ac 2n'
_space_group_name_H-M_alt 'P n m a'
_audit_creation_method
;
Olex2 1.5-alpha
(compiled 2022.03.08 svn.r54f81f84 for OlexSys, GUI svn.r6485)
;
_cell_angle_alpha 90
_cell_angle_beta 90
_cell_angle_gamma 90
_cell_formula_units_Z 4
_cell_length_a 11.78656(17)
_cell_length_b 11.26190(12)
_cell_length_c 6.37330(7)
_cell_measurement_reflns_used 2554
_cell_measurement_temperature 110
_cell_measurement_theta_max 27.0230
_cell_measurement_theta_min 2.1730
_cell_volume 845.986(18)
_computing_cell_refinement 'CrysAlisPro 1.171.42.24a (Rigaku OD, 2021)'
_computing_data_collection 'CrysAlisPro 1.171.42.24a (Rigaku OD, 2021)'
_computing_data_reduction 'CrysAlisPro 1.171.42.24a (Rigaku OD, 2021)'
_computing_molecular_graphics 'Olex2 1.5-alpha (Dolomanov et al., 2009)'
_computing_publication_material 'Olex2 1.5-alpha (Dolomanov et al., 2009)'
_computing_structure_refinement 'olex2.refine 1.5-alpha (Bourhis et al., 2015)'
_diffrn_ambient_temperature 110
_diffrn_detector 'Hybrid Pixel Array Detector'
_diffrn_detector_area_resol_mean 5.8140
_diffrn_measured_fraction_theta_full 1.0000
_diffrn_measured_fraction_theta_max 0.9661
_diffrn_measurement_device 'abstract diffractometer'
_diffrn_measurement_method '\w scans'
_diffrn_radiation_monochromator synchrotron
_diffrn_radiation_probe x-ray
_diffrn_radiation_type synchrotron
_diffrn_radiation_wavelength 0.61988
_diffrn_reflns_av_R_equivalents 0.0330
_diffrn_reflns_av_unetI/netI 0.0110
_diffrn_reflns_limit_h_max 16
_diffrn_reflns_limit_h_min -16
_diffrn_reflns_limit_k_max 16
_diffrn_reflns_limit_k_min -16
_diffrn_reflns_limit_l_max 9
_diffrn_reflns_limit_l_min -9
_diffrn_reflns_number 17206
_diffrn_reflns_theta_full 21.8346
_diffrn_reflns_theta_max 27.09
_diffrn_reflns_theta_min 3.01
_diffrn_source synchrotron
_exptl_absorpt_coefficient_mu 6.156
_exptl_absorpt_correction_T_max 1.00000
_exptl_absorpt_correction_T_min 0.48781
_exptl_absorpt_correction_type multi-scan
_exptl_absorpt_process_details
;
CrysAlisPro 1.171.42.24a (Rigaku Oxford Diffraction, 2021)
Empirical absorption correction using spherical harmonics,
implemented in SCALE3 ABSPACK scaling algorithm.
;
_exptl_crystal_colour 'clear colourless'
_exptl_crystal_density_diffrn 2.073
_exptl_crystal_description block
_exptl_crystal_F_000 459.440
_exptl_crystal_size_max 0.1
_exptl_crystal_size_mid 0.1
_exptl_crystal_size_min 0.1
_refine_diff_density_max 1.2162
_refine_diff_density_min -0.5734
_refine_ls_extinction_coef 0.018(4)
_refine_ls_extinction_expression Fc^*^=kFc[1+0.001xFc^2^\l^3^/sin(2\q)]^-1/4^
_refine_ls_goodness_of_fit_ref 0.9550
_refine_ls_hydrogen_treatment undef
_refine_ls_matrix_type full
_refine_ls_number_constraints 0
_refine_ls_number_parameters 68
_refine_ls_number_reflns 1424
_refine_ls_number_restraints 0
_refine_ls_restrained_S_all 0.9550
_refine_ls_R_factor_all 0.0370
_refine_ls_R_factor_gt 0.0362
_refine_ls_shift/su_max -0.0021
_refine_ls_shift/su_mean 0.0006
_refine_ls_structure_factor_coef Fsqd
_refine_ls_weighting_details 'w=1/[\s^2^(Fo^2^)+(0.0733P)^2^+1.8694P] where P=(Fo^2^+2Fc^2^)/3'
_refine_ls_weighting_scheme calc
_refine_ls_wR_factor_gt 0.1141
_refine_ls_wR_factor_ref 0.1149
_reflns_number_gt 1362
_reflns_number_total 1424
_reflns_threshold_expression I>=2u(I)
_cod_data_source_file lt5050.cif
_cod_data_source_block MoC6O6_20001_solution_henke_nosphera2
_cod_database_code 1567360

loop_
_space_group_symop_id
_space_group_symop_operation_xyz
1 x,y,z
2 x+1/2,-y+1/2,-z+1/2
3 -x,y+1/2,-z
4 -x+1/2,-y,z+1/2
5 -x,-y,-z
6 -x-1/2,y-1/2,z-1/2
7 x,-y-1/2,z
8 x-1/2,y,-z-1/2

loop_
_atom_site_type_symbol
_atom_site_label
_atom_site_fract_x
_atom_site_fract_y
_atom_site_fract_z
_atom_site_U_iso_or_equiv
_atom_site_adp_type
_atom_site_occupancy
Mo Mo01 0.37371(3) 0.75 0.43732(6) 0.00891(16) Uani 1.000000
O O002 0.53542(16) 0.95012(16) 0.2434(3) 0.0322(4) Uani 1.000000
O O003 0.5213(2) 0.75 0.8594(4) 0.0324(6) Uani 1.000000
O O004 0.2241(2) 0.75 0.0192(4) 0.0345(6) Uani 1.000000
O O005 0.21588(17) 0.54698(17) 0.6326(3) 0.0339(4) Uani 1.000000
C C006 0.47768(19) 0.8793(2) 0.3114(3) 0.0224(4) Uani 1.000000
C C007 0.4696(3) 0.75 0.7088(5) 0.0231(6) Uani 1.000000
C C008 0.2772(3) 0.75 0.1679(5) 0.0227(6) Uani 1.000000
C C009 0.2713(2) 0.6193(2) 0.5639(3) 0.0228(4) Uani 1.000000

loop_
_atom_site_aniso_label
_atom_site_aniso_U_11
_atom_site_aniso_U_22
_atom_site_aniso_U_33
_atom_site_aniso_U_12
_atom_site_aniso_U_13
_atom_site_aniso_U_23
Mo01 0.0106(2) 0.0078(2) 0.0083(2) -0.000000 0.00011(11) 0.000000
O002 0.0348(9) 0.0280(8) 0.0337(9) -0.0076(7) 0.0037(8) 0.0018(8)
O003 0.0344(14) 0.0387(14) 0.0242(12) -0.000000 -0.0055(10) 0.000000
O004 0.0348(14) 0.0441(16) 0.0245(11) -0.000000 -0.0057(11) 0.000000
O005 0.0328(9) 0.0290(9) 0.0399(10) -0.0058(7) 0.0016(8) 0.0097(8)
C006 0.0244(10) 0.0205(9) 0.0223(9) 0.0001(8) -0.0002(7) -0.0016(7)
C007 0.0258(14) 0.0213(13) 0.0221(14) -0.000000 0.0011(11) 0.000000
C008 0.0244(14) 0.0205(13) 0.0233(13) -0.000000 0.0018(11) 0.000000
C009 0.0248(10) 0.0205(10) 0.0233(10) 0.0008(8) -0.0001(7) 0.0008(7)

loop_
_atom_type_symbol
_atom_type_scat_Cromer_Mann_a1
_atom_type_scat_Cromer_Mann_a2
_atom_type_scat_Cromer_Mann_a3
_atom_type_scat_Cromer_Mann_a4
_atom_type_scat_Cromer_Mann_b1
_atom_type_scat_Cromer_Mann_b2
_atom_type_scat_Cromer_Mann_b3
_atom_type_scat_Cromer_Mann_b4
_atom_type_scat_Cromer_Mann_c
_atom_type_scat_dispersion_source
_atom_type_scat_dispersion_real
_atom_type_scat_dispersion_imag
_atom_type_scat_source
C 2.31000 1.02000 1.58860 0.86500 20.84390 10.20750 0.56870 51.65120 0.21560 custom 0.00230 0.00120 'International Tables Volume C Table 6.1.1.4 (pp. 500-502)'
Mo 3.70250 17.23560 12.88760 3.74290 0.27720 1.09580 11.00400 61.65840 4.38750 custom -11.42840 3.71490 'International Tables Volume C Table 6.1.1.4 (pp. 500-502)'
O 3.04850 2.28680 1.54630 0.86700 13.27710 5.70110 0.32390 32.90890 0.25080 custom 0.00830 0.00450 'International Tables Volume C Table 6.1.1.4 (pp. 500-502)'

loop_
_geom_angle_atom_site_label_1
_geom_angle_atom_site_label_2
_geom_angle_atom_site_label_3
_geom_angle_site_symmetry_1
_geom_angle_site_symmetry_3
_geom_angle
_geom_angle_publ_flag
C006 Mo01 C006 7_575 . 89.64(12) ?
C007 Mo01 C006 . . 90.05(9) ?
C007 Mo01 C006 . 7_575 90.05(9) ?
C008 Mo01 C006 . . 90.22(9) ?
C008 Mo01 C006 . 7_575 90.22(9) ?
C008 Mo01 C007 . . 179.62(12) ?
C009 Mo01 C006 7_575 . 89.81(9) ?
C009 Mo01 C006 7_575 7_575 179.33(9) ?
C009 Mo01 C006 . 7_575 89.81(9) ?
C009 Mo01 C006 . . 179.33(9) ?
C009 Mo01 C007 . . 89.57(9) ?
C009 Mo01 C007 7_575 . 89.57(9) ?
C009 Mo01 C008 7_575 . 90.16(9) ?
C009 Mo01 C008 . . 90.16(9) ?
C009 Mo01 C009 7_575 . 90.75(13) ?
O002 C006 Mo01 . . 179.5(2) ?
O003 C007 Mo01 . . 179.3(3) ?
O004 C008 Mo01 . . 179.9(3) ?
O005 C009 Mo01 . 7_575 179.3(2) ?

loop_
_geom_bond_atom_site_label_1
_geom_bond_atom_site_label_2
_geom_bond_site_symmetry_2
_geom_bond_distance
_geom_bond_publ_flag
Mo01 C006 . 2.065(2) ?
Mo01 C006 7_575 2.065(2) ?
Mo01 C007 . 2.067(3) ?
Mo01 C008 . 2.060(3) ?
Mo01 C009 . 2.067(2) ?
Mo01 C009 7_575 2.067(2) ?
O002 C006 . 1.135(3) ?
O003 C007 . 1.137(4) ?
O004 C008 . 1.136(4) ?
O005 C009 . 1.132(3) ?
